data_4301416
loop_
_publ_author_name
'Jin-Peng Li'
'Long-Hua Li'
'Li-Ming Wu'
'Ling Chen'

_publ_contact_author_address
;
State Key Laboratory of Structural Chemistry
Fujian Institute of Research on the Structure of Matter
Chinese Academy of Sciences
Fuzhou
Fujian
350002
P. R. China
;
_publ_contact_author_email chenl@fjirsm.ac.cn
_publ_contact_author_fax (011)86-591-83704947
_publ_contact_author_name 'Ling Chen'
_publ_contact_author_phone (011)86-591-83704947
_publ_section_title
;
Synthesis, Properties, and Theoretical Studies of New Stepwise Layered
Iodoplumbate: [Ni(opd)2(acn)2]n[Pb4I10]n
;
_journal_name_full 'Inorganic Chemistry'
_journal_page_first 1260
_journal_page_last 1262
_journal_paper_doi 10.1021/ic8012624
_journal_volume 48
_journal_year 2009
_chemical_formula_sum 'C16 H22 I10 N6 Ni Pb4'
_chemical_formula_weight 2454.87
_chemical_name_systematic
; 
 ? 
;
_space_group_IT_number 14
_symmetry_cell_setting monoclinic
_symmetry_space_group_name_Hall '-P 2ybc'
_symmetry_space_group_name_H-M 'P 1 21/c 1'
_atom_sites_solution_hydrogens geom
_atom_sites_solution_primary direct
_atom_sites_solution_secondary difmap
_audit_creation_method SHELXL-97
_cell_angle_alpha 90.00
_cell_angle_beta 95.303(6)
_cell_angle_gamma 90.00
_cell_formula_units_Z 2
_cell_length_a 13.9805(15)
_cell_length_b 7.8875(7)
_cell_length_c 19.746(2)
_cell_measurement_reflns_used 4140
_cell_measurement_temperature 293(2)
_cell_measurement_theta_max 27.4835
_cell_measurement_theta_min 2.0717
_cell_volume 2168.1(4)
_computing_cell_refinement 'CrystalClear (Rigaku Corp., 2000)'
_computing_data_collection 'CrystalClear (Rigaku Corp., 2000)'
_computing_data_reduction 'CrystalClear (Rigaku Corp., 2000)'
_computing_structure_refinement 'SHELXL-97 (Sheldrick, 1997)'
_computing_structure_solution 'SHELXS-97 (Sheldrick, 1990)'
_diffrn_ambient_temperature 293(2)
_diffrn_detector_area_resol_mean 14.6306
_diffrn_measured_fraction_theta_full 0.995
_diffrn_measured_fraction_theta_max 0.995
_diffrn_measurement_device_type
;
Mercury70 (2x2 bin mode)
;
_diffrn_measurement_method CCD_Profile_fitting
_diffrn_radiation_monochromator graphite
_diffrn_radiation_source 'fine-focus sealed tube'
_diffrn_radiation_type MoK\a
_diffrn_radiation_wavelength 0.71073
_diffrn_reflns_av_R_equivalents 0.0548
_diffrn_reflns_av_sigmaI/netI 0.0541
_diffrn_reflns_limit_h_max 18
_diffrn_reflns_limit_h_min -17
_diffrn_reflns_limit_k_max 10
_diffrn_reflns_limit_k_min -10
_diffrn_reflns_limit_l_max 25
_diffrn_reflns_limit_l_min -23
_diffrn_reflns_number 16461
_diffrn_reflns_theta_full 27.48
_diffrn_reflns_theta_max 27.48
_diffrn_reflns_theta_min 2.42
_exptl_absorpt_coefficient_mu 23.042
_exptl_absorpt_correction_T_max 1.0000
_exptl_absorpt_correction_T_min 0.2945
_exptl_absorpt_correction_type multi-scan
_exptl_crystal_colour pale-green
_exptl_crystal_density_diffrn 3.760
_exptl_crystal_density_method 'not measured'
_exptl_crystal_description needle
_exptl_crystal_F_000 2092
_exptl_crystal_size_max 0.2500
_exptl_crystal_size_mid 0.0600
_exptl_crystal_size_min 0.0500
_refine_diff_density_max 1.105
_refine_diff_density_min -1.773
_refine_diff_density_rms 0.249
_refine_ls_extinction_method none
_refine_ls_goodness_of_fit_ref 0.960
_refine_ls_hydrogen_treatment constr
_refine_ls_matrix_type full
_refine_ls_number_parameters 170
_refine_ls_number_reflns 4952
_refine_ls_number_restraints 0
_refine_ls_restrained_S_all 0.960
_refine_ls_R_factor_all 0.0702
_refine_ls_R_factor_gt 0.0455
_refine_ls_shift/su_max 0.000
_refine_ls_shift/su_mean 0.000
_refine_ls_structure_factor_coef Fsqd
_refine_ls_weighting_details 'calc w=1/[\s^2^(Fo^2^)+(0.0443P)^2^+0.0000P] where P=(Fo^2^+2Fc^2^)/3'
_refine_ls_weighting_scheme calc
_refine_ls_wR_factor_gt 0.0879
_refine_ls_wR_factor_ref 0.1002
_reflns_number_gt 3653
_reflns_number_total 4952
_reflns_threshold_expression >2sigma(I)
_cod_data_source_file ic8012624_si_002.cif
_cod_data_source_block a
_cod_depositor_comments
;
The following automatic conversions were performed:
'_symmetry_cell_setting' value 'Monoclinic' changed to 'monoclinic'
according to '/home/saulius/struct/CIF-dictionaries/cif_core.dic'
dictionary named 'cif_core.dic' version 2.4.1 from
2010-06-29.

'_exptl_absorpt_correction_type' value 'Multi-scan' changed
to 'multi-scan' according to
'/home/saulius/struct/CIF-dictionaries/cif_core.dic' dictionary named
'cif_core.dic' version 2.4.1 from 2010-06-29.

Automatic conversion script
Id: cif_fix_enum 1527 2010-12-29 10:47:43Z saulius 
;
_cod_original_cell_volume 2168.0(4)
_cod_original_sg_symbol_H-M 'P 21/c'
_cod_database_code 4301416

loop_
_symmetry_equiv_pos_as_xyz
'x, y, z'
'-x, y+1/2, -z+1/2'
'-x, -y, -z'
'x, -y-1/2, z-1/2'

loop_
_atom_site_label
_atom_site_type_symbol
_atom_site_fract_x
_atom_site_fract_y
_atom_site_fract_z
_atom_site_U_iso_or_equiv
_atom_site_adp_type
_atom_site_occupancy
_atom_site_symmetry_multiplicity
_atom_site_calc_flag
_atom_site_refinement_flags
_atom_site_disorder_assembly
_atom_site_disorder_group
Pb1 Pb 0.39039(3) 0.27808(5) 0.16096(2) 0.03875(13) Uani 1 1 d . . .
Pb2 Pb 0.47516(3) 0.76671(5) 0.055405(19) 0.03977(12) Uani 1 1 d . . .
I1 I 0.20065(7) 0.40476(11) 0.20001(4) 0.0662(3) Uani 1 1 d . . .
I2 I 0.29921(5) -0.07201(9) 0.11488(4) 0.0492(2) Uani 1 1 d . . .
I3 I 0.53859(6) 0.59502(9) 0.19761(3) 0.0509(2) Uani 1 1 d . . .
I4 I 0.34035(5) 0.43122(8) 0.00945(3) 0.03908(17) Uani 1 1 d . . .
I5 I 0.59362(5) 1.09518(8) 0.09620(3) 0.04150(18) Uani 1 1 d . . .
Ni2 Ni 0.0000 0.5000 0.0000 0.0370(4) Uani 1 2 d S . .
C1 C 0.0648(8) 0.1701(12) -0.0374(5) 0.038(2) Uani 1 1 d . . .
C2 C 0.1358(8) 0.0650(14) -0.0573(6) 0.050(3) Uani 1 1 d . . .
H2 H 0.1939 0.0536 -0.0308 0.060 Uiso 1 1 calc R . .
C3 C 0.1185(9) -0.0227(15) -0.1175(7) 0.062(3) Uani 1 1 d . . .
H3 H 0.1652 -0.0966 -0.1306 0.074 Uiso 1 1 calc R . .
C4 C 0.0345(10) -0.0047(16) -0.1588(7) 0.067(4) Uani 1 1 d . . .
H7 H 0.0247 -0.0642 -0.1995 0.081 Uiso 1 1 calc R . .
C5 C -0.0358(8) 0.1049(14) -0.1382(6) 0.055(3) Uani 1 1 d . . .
H4 H -0.0934 0.1196 -0.1652 0.066 Uiso 1 1 calc R . .
C6 C -0.0189(8) 0.1906(12) -0.0780(5) 0.038(2) Uani 1 1 d . . .
C7 C -0.1284(9) 0.4666(14) 0.1263(6) 0.048(3) Uani 1 1 d . . .
C8 C -0.1919(11) 0.473(2) 0.1796(7) 0.100(5) Uani 1 1 d . . .
H8A H -0.2552 0.4390 0.1619 0.150 Uiso 1 1 calc R . .
H8B H -0.1940 0.5869 0.1968 0.150 Uiso 1 1 calc R . .
H8C H -0.1687 0.3981 0.2158 0.150 Uiso 1 1 calc R . .
N1 N 0.0782(6) 0.2752(10) 0.0228(4) 0.044(2) Uani 1 1 d . . .
H1A H 0.1409 0.2986 0.0329 0.053 Uiso 1 1 calc R . .
H1B H 0.0561 0.2220 0.0585 0.053 Uiso 1 1 calc R . .
N2 N -0.0847(6) 0.3233(10) -0.0571(4) 0.044(2) Uani 1 1 d . . .
H3A H -0.1287 0.2780 -0.0319 0.053 Uiso 1 1 calc R . .
H3B H -0.1155 0.3732 -0.0939 0.053 Uiso 1 1 calc R . .
N3 N -0.0799(7) 0.4620(11) 0.0842(5) 0.048(2) Uani 1 1 d . . .

loop_
_atom_site_aniso_label
_atom_site_aniso_U_11
_atom_site_aniso_U_22
_atom_site_aniso_U_33
_atom_site_aniso_U_23
_atom_site_aniso_U_13
_atom_site_aniso_U_12
Pb1 0.0430(3) 0.0361(2) 0.0371(2) 0.00162(16) 0.00326(18) -0.00185(18)
Pb2 0.0461(3) 0.0339(2) 0.0399(2) 0.00019(16) 0.00749(19) -0.00158(18)
I1 0.0648(6) 0.0798(6) 0.0565(5) 0.0073(4) 0.0189(4) 0.0250(5)
I2 0.0387(4) 0.0443(4) 0.0656(5) -0.0124(3) 0.0108(4) -0.0087(3)
I3 0.0709(6) 0.0434(4) 0.0361(4) -0.0015(3) -0.0079(4) -0.0116(4)
I4 0.0408(4) 0.0393(4) 0.0369(4) 0.0021(3) 0.0023(3) -0.0026(3)
I5 0.0406(4) 0.0413(4) 0.0423(4) -0.0001(3) 0.0022(3) -0.0050(3)
Ni2 0.0317(10) 0.0350(10) 0.0438(11) -0.0004(8) 0.0006(8) -0.0021(8)
C1 0.046(7) 0.035(5) 0.035(6) -0.001(4) 0.013(5) -0.009(5)
C2 0.035(7) 0.056(7) 0.061(8) -0.001(6) 0.015(5) -0.003(5)
C3 0.051(8) 0.045(7) 0.092(11) -0.003(7) 0.023(7) -0.003(6)
C4 0.065(9) 0.069(9) 0.070(9) -0.029(7) 0.017(7) -0.005(7)
C5 0.046(7) 0.069(8) 0.049(7) -0.015(6) 0.009(6) -0.012(6)
C6 0.044(6) 0.034(6) 0.036(6) -0.005(4) 0.006(5) 0.003(5)
C7 0.051(8) 0.057(7) 0.036(7) -0.008(5) 0.000(5) 0.003(6)
C8 0.096(13) 0.143(15) 0.068(10) -0.018(10) 0.041(9) -0.008(11)
N1 0.043(6) 0.037(5) 0.051(6) 0.006(4) -0.002(4) 0.005(4)
N2 0.039(5) 0.048(5) 0.044(5) -0.005(4) 0.003(4) -0.008(4)
N3 0.043(6) 0.046(5) 0.053(6) 0.006(4) -0.007(5) -0.006(4)

loop_
_atom_type_symbol
_atom_type_description
_atom_type_scat_dispersion_real
_atom_type_scat_dispersion_imag
_atom_type_scat_source
C C 0.0033 0.0016 'International Tables Vol C Tables 4.2.6.8 and 6.1.1.4'
N N 0.0061 0.0033 'International Tables Vol C Tables 4.2.6.8 and 6.1.1.4'
Ni Ni 0.3393 1.1124 'International Tables Vol C Tables 4.2.6.8 and 6.1.1.4'
I I -0.4742 1.8119 'International Tables Vol C Tables 4.2.6.8 and 6.1.1.4'
Pb Pb -3.3944 10.1111 'International Tables Vol C Tables 4.2.6.8 and 6.1.1.4'
H H 0.0000 0.0000 'International Tables Vol C Tables 4.2.6.8 and 6.1.1.4'

loop_
_geom_angle_atom_site_label_1
_geom_angle_atom_site_label_2
_geom_angle_atom_site_label_3
_geom_angle
_geom_angle_site_symmetry_1
_geom_angle_site_symmetry_3
_geom_angle_publ_flag
I1 Pb1 I2 91.28(3) . . ?
I1 Pb1 I3 97.79(2) . 2_645 ?
I2 Pb1 I3 86.64(2) . 2_645 ?
I1 Pb1 I4 89.57(2) . . ?
I2 Pb1 I4 90.75(2) . . ?
I3 Pb1 I4 172.23(2) 2_645 . ?
I1 Pb1 I3 104.15(3) . . ?
I2 Pb1 I3 164.55(2) . . ?
I3 Pb1 I3 90.720(15) 2_645 . ?
I4 Pb1 I3 89.87(2) . . ?
I2 Pb2 I5 88.99(2) 1_565 . ?
I2 Pb2 I3 90.38(2) 1_565 . ?
I5 Pb2 I3 91.58(2) . . ?
I2 Pb2 I5 91.94(2) 1_565 3_675 ?
I5 Pb2 I5 93.666(19) . 3_675 ?
I3 Pb2 I5 174.30(2) . 3_675 ?
I2 Pb2 I4 88.87(2) 1_565 . ?
I5 Pb2 I4 177.10(2) . . ?
I3 Pb2 I4 90.39(2) . . ?
I5 Pb2 I4 84.451(19) 3_675 . ?
I2 Pb2 I4 176.56(2) 1_565 3_665 ?
I5 Pb2 I4 94.34(2) . 3_665 ?
I3 Pb2 I4 88.70(2) . 3_665 ?
I5 Pb2 I4 88.68(2) 3_675 3_665 ?
I4 Pb2 I4 87.82(2) . 3_665 ?
Pb2 I2 Pb1 98.96(2) 1_545 . ?
Pb2 I3 Pb1 128.00(3) . 2_655 ?
Pb2 I3 Pb1 90.62(2) . . ?
Pb1 I3 Pb1 132.10(2) 2_655 . ?
Pb1 I4 Pb2 88.632(19) . . ?
Pb1 I4 Pb2 94.05(2) . 3_665 ?
Pb2 I4 Pb2 92.18(2) . 3_665 ?
Pb2 I5 Pb2 86.334(19) . 3_675 ?
N2 Ni2 N2 180.0(4) 3_565 . ?
N2 Ni2 N3 90.9(3) 3_565 3_565 ?
N2 Ni2 N3 89.1(3) . 3_565 ?
N2 Ni2 N3 89.1(3) 3_565 . ?
N2 Ni2 N3 90.9(3) . . ?
N3 Ni2 N3 180.0(4) 3_565 . ?
N2 Ni2 N1 79.1(3) 3_565 3_565 ?
N2 Ni2 N1 100.9(3) . 3_565 ?
N3 Ni2 N1 90.8(3) 3_565 3_565 ?
N3 Ni2 N1 89.2(3) . 3_565 ?
N2 Ni2 N1 100.9(3) 3_565 . ?
N2 Ni2 N1 79.1(3) . . ?
N3 Ni2 N1 89.2(3) 3_565 . ?
N3 Ni2 N1 90.8(3) . . ?
N1 Ni2 N1 180.0(4) 3_565 . ?
C6 C1 C2 120.3(10) . . ?
C6 C1 N1 116.9(9) . . ?
C2 C1 N1 122.5(10) . . ?
C3 C2 C1 118.3(11) . . ?
C3 C2 H2 120.8 . . ?
C1 C2 H2 120.8 . . ?
C4 C3 C2 122.2(12) . . ?
C4 C3 H3 118.9 . . ?
C2 C3 H3 118.9 . . ?
C3 C4 C5 118.5(12) . . ?
C3 C4 H7 120.8 . . ?
C5 C4 H7 120.8 . . ?
C6 C5 C4 119.2(11) . . ?
C6 C5 H4 120.4 . . ?
C4 C5 H4 120.4 . . ?
C1 C6 C5 121.4(10) . . ?
C1 C6 N2 116.2(8) . . ?
C5 C6 N2 122.0(10) . . ?
N3 C7 C8 179.2(14) . . ?
C7 C8 H8A 109.5 . . ?
C7 C8 H8B 109.5 . . ?
H8A C8 H8B 109.5 . . ?
C7 C8 H8C 109.5 . . ?
H8A C8 H8C 109.5 . . ?
H8B C8 H8C 109.5 . . ?
C1 N1 Ni2 106.3(6) . . ?
C1 N1 H1A 110.5 . . ?
Ni2 N1 H1A 110.5 . . ?
C1 N1 H1B 110.5 . . ?
Ni2 N1 H1B 110.5 . . ?
H1A N1 H1B 108.7 . . ?
C6 N2 Ni2 106.7(6) . . ?
C6 N2 H3A 110.4 . . ?
Ni2 N2 H3A 110.4 . . ?
C6 N2 H3B 110.4 . . ?
Ni2 N2 H3B 110.4 . . ?
H3A N2 H3B 108.6 . . ?
C7 N3 Ni2 168.8(9) . . ?

loop_
_geom_bond_atom_site_label_1
_geom_bond_atom_site_label_2
_geom_bond_distance
_geom_bond_site_symmetry_2
_geom_bond_publ_flag
Pb1 I1 3.0013(9) . ?
Pb1 I2 3.1407(8) . ?
Pb1 I3 3.2182(8) 2_645 ?
Pb1 I4 3.2422(8) . ?
Pb1 I3 3.2845(8) . ?
Pb2 I2 3.0955(9) 1_565 ?
Pb2 I5 3.1397(8) . ?
Pb2 I3 3.1693(8) . ?
Pb2 I5 3.2466(8) 3_675 ?
Pb2 I4 3.3259(8) . ?
Pb2 I4 3.3675(8) 3_665 ?
I2 Pb2 3.0955(9) 1_545 ?
I3 Pb1 3.2182(8) 2_655 ?
I4 Pb2 3.3675(8) 3_665 ?
I5 Pb2 3.2466(8) 3_675 ?
Ni2 N2 2.090(8) 3_565 ?
Ni2 N2 2.090(8) . ?
Ni2 N3 2.109(10) 3_565 ?
Ni2 N3 2.109(10) . ?
Ni2 N1 2.110(7) 3_565 ?
Ni2 N1 2.110(7) . ?
C1 C6 1.365(14) . ?
C1 C2 1.377(14) . ?
C1 N1 1.447(12) . ?
C2 C3 1.377(15) . ?
C2 H2 0.9300 . ?
C3 C4 1.373(16) . ?
C3 H3 0.9300 . ?
C4 C5 1.398(16) . ?
C4 H7 0.9300 . ?
C5 C6 1.370(13) . ?
C5 H4 0.9300 . ?
C6 N2 1.477(12) . ?
C7 N3 1.120(13) . ?
C7 C8 1.440(16) . ?
C8 H8A 0.9600 . ?
C8 H8B 0.9600 . ?
C8 H8C 0.9600 . ?
N1 H1A 0.9000 . ?
N1 H1B 0.9000 . ?
N2 H3A 0.9000 . ?
N2 H3B 0.9000 . ?
